data_4023302
loop_
_publ_author_name
'Changqing Dong'
'Fanyang Mo'
'Jianbo Wang'

_publ_section_title
;
 Highly Diastereoselective Addition of the Lithium Enolate of
 \a-Diazoacetoacetate to N-Sulfinyl Imines: Enantioselective Synthesis
 of 2-Oxo and 3-Oxo Pyrrolidines
;
_journal_name_full 'Journal of Organic Chemistry'
_journal_page_first 1971
_journal_page_last 1974
_journal_paper_doi 10.1021/jo702275a
_journal_volume 73
_journal_year 2008
_chemical_formula_sum 'C22 H23 N3 O5 S'
_chemical_formula_weight 441.49
_chemical_name_systematic
; 
 ? 
;
_space_group_IT_number 4
_symmetry_cell_setting monoclinic
_symmetry_space_group_name_Hall 'P 2yb'
_symmetry_space_group_name_H-M 'P 1 21 1'
_atom_sites_solution_hydrogens geom
_atom_sites_solution_primary direct
_atom_sites_solution_secondary difmap
_audit_creation_method SHELXL-97
_cell_angle_alpha 90.00
_cell_angle_beta 102.91(3)
_cell_angle_gamma 90.00
_cell_formula_units_Z 2
_cell_length_a 11.542(2)
_cell_length_b 7.5962(15)
_cell_length_c 13.125(3)
_cell_measurement_reflns_used 4314
_cell_measurement_temperature 293(2)
_cell_measurement_theta_max 25.02
_cell_measurement_theta_min 2.13
_cell_volume 1121.6(4)
_computing_cell_refinement Rapid-AUTO
_computing_data_collection 'Rapid-AUTO (Rigaku,2000)'
_computing_data_reduction 'CrystalStructure (Rigaku/MSC,2000)'
_computing_molecular_graphics 'Siemens SHELXTL V4.2,(Sheldrick,1990)'
_computing_publication_material SHELXL-97,(Sheldrick,1997)
_computing_structure_refinement SHELXL-97,(Sheldrick,1997)
_computing_structure_solution SHELXS-97,(Sheldrick,1997)
_diffrn_ambient_temperature 293(2)
_diffrn_detector_area_resol_mean 10.00
_diffrn_measured_fraction_theta_full 0.985
_diffrn_measured_fraction_theta_max 0.985
_diffrn_measurement_device_type 'Rigaku RAXIS RAPID IP'
_diffrn_measurement_method \W
_diffrn_radiation_monochromator graphite
_diffrn_radiation_source 'fine-focus sealed tube'
_diffrn_radiation_type MoK\a
_diffrn_radiation_wavelength 0.71073
_diffrn_reflns_av_R_equivalents 0.0489
_diffrn_reflns_av_sigmaI/netI 0.0844
_diffrn_reflns_limit_h_max 13
_diffrn_reflns_limit_h_min -13
_diffrn_reflns_limit_k_max 8
_diffrn_reflns_limit_k_min -9
_diffrn_reflns_limit_l_max 15
_diffrn_reflns_limit_l_min -15
_diffrn_reflns_number 4314
_diffrn_reflns_theta_full 25.02
_diffrn_reflns_theta_max 25.02
_diffrn_reflns_theta_min 2.13
_diffrn_standards_decay_% 0
_diffrn_standards_interval_count 0
_diffrn_standards_interval_time 0
_diffrn_standards_number 0
_exptl_absorpt_coefficient_mu 0.182
_exptl_absorpt_correction_T_max 0.964
_exptl_absorpt_correction_T_min 0.923
_exptl_absorpt_correction_type empirical
_exptl_absorpt_process_details
; 
                                  HIGASHI, T. (1995). Abscor-Empirical
                                  Absorption Correction based on Fourier
                                  Series Approximation.
                                  Rigaku Corporation,Tokyo,Japan.
;
_exptl_crystal_colour colourless
_exptl_crystal_density_diffrn 1.307
_exptl_crystal_density_method 'not measured'
_exptl_crystal_description block
_exptl_crystal_F_000 464
_exptl_crystal_size_max 0.40
_exptl_crystal_size_mid 0.30
_exptl_crystal_size_min 0.20
_refine_diff_density_max 0.267
_refine_diff_density_min -0.198
_refine_diff_density_rms 0.041
_refine_ls_abs_structure_details 'Flack H D (1983), Acta Cryst. A39, 876-881'
_refine_ls_abs_structure_Flack -0.19(17)
_refine_ls_extinction_coef 0.48(2)
_refine_ls_extinction_expression Fc^*^=kFc[1+0.001xFc^2^\l^3^/sin(2\q)]^-1/4^
_refine_ls_extinction_method SHELXL
_refine_ls_goodness_of_fit_ref 1.031
_refine_ls_hydrogen_treatment mixed
_refine_ls_matrix_type full
_refine_ls_number_parameters 258
_refine_ls_number_reflns 3265
_refine_ls_number_restraints 3
_refine_ls_restrained_S_all 1.032
_refine_ls_R_factor_all 0.1048
_refine_ls_R_factor_gt 0.0580
_refine_ls_shift/su_max 0.000
_refine_ls_shift/su_mean 0.000
_refine_ls_structure_factor_coef Fsqd
_refine_ls_weighting_details 'calc w=1/[\s^2^(Fo^2^)+(0.0750P)^2^+0.0000P] where P=(Fo^2^+2Fc^2^)/3'
_refine_ls_weighting_scheme calc
_refine_ls_wR_factor_gt 0.1424
_refine_ls_wR_factor_ref 0.1562
_reflns_number_gt 1747
_reflns_number_total 3265
_reflns_threshold_expression >2sigma(I)
_cod_data_source_file jo702275a-File004.cif
_cod_data_source_block a
_cod_original_sg_symbol_H-M 'P 21'
_cod_database_code 4023302

loop_
_symmetry_equiv_pos_as_xyz
'x, y, z'
'-x, y+1/2, -z'

loop_
_atom_site_label
_atom_site_type_symbol
_atom_site_fract_x
_atom_site_fract_y
_atom_site_fract_z
_atom_site_U_iso_or_equiv
_atom_site_adp_type
_atom_site_occupancy
_atom_site_symmetry_multiplicity
_atom_site_calc_flag
_atom_site_refinement_flags
_atom_site_disorder_assembly
_atom_site_disorder_group
S1 S 0.50311(15) 0.3631 0.13352(13) 0.0911(7) Uani 1 1 d . . .
O1 O 0.6277(3) -0.2248(7) 0.1174(3) 0.0844(13) Uani 1 1 d . . .
O2 O 0.5080(4) -0.1213(8) 0.3944(3) 0.1056(16) Uani 1 1 d . . .
O3 O 0.7044(3) -0.1360(8) 0.4673(3) 0.1062(17) Uani 1 1 d . . .
O4 O 0.4127(4) 0.4495(7) 0.1739(5) 0.128(2) Uani 1 1 d . . .
O5 O -0.0897(3) 0.0407(6) 0.0958(3) 0.0841(13) Uani 1 1 d . . .
N1 N 0.4728(4) 0.1489(7) 0.1020(3) 0.0718(14) Uani 1 1 d . . .
HN1 H 0.4252 0.1203 0.0388 0.100 Uiso 1 1 d . . .
N2 N 0.7586(4) -0.1983(7) 0.2971(3) 0.0690(15) Uani 1 1 d . . .
N3 N 0.8505(6) -0.2354(14) 0.2995(4) 0.135(3) Uani 1 1 d . . .
C1 C 0.6110(6) -0.1344(10) 0.3894(4) 0.0774(17) Uani 1 1 d . . .
C2 C 0.6497(5) -0.1588(10) 0.2882(4) 0.0747(17) Uani 1 1 d . . .
C3 C 0.5779(5) -0.1696(10) 0.1866(4) 0.0708(17) Uani 1 1 d . . .
C4 C 0.4445(4) -0.1500(8) 0.1616(4) 0.0631(15) Uani 1 1 d . . .
H4A H 0.4112 -0.1972 0.0926 0.076 Uiso 1 1 calc R . .
H4B H 0.4116 -0.2154 0.2120 0.076 Uiso 1 1 calc R . .
C5 C 0.4126(4) 0.0425(7) 0.1653(4) 0.0531(13) Uani 1 1 d . . .
H5 H 0.4442 0.0800 0.2376 0.064 Uiso 1 1 calc R . .
C6 C 0.2740(5) 0.0607(7) 0.1466(4) 0.0574(13) Uani 1 1 d . . .
C7 C 0.2190(5) -0.0112(9) 0.2152(5) 0.0723(17) Uani 1 1 d . . .
H7 H 0.2644 -0.0571 0.2770 0.087 Uiso 1 1 calc R . .
C8 C 0.0955(5) -0.0200(10) 0.1974(4) 0.0772(19) Uani 1 1 d . . .
H8 H 0.0594 -0.0748 0.2456 0.093 Uiso 1 1 calc R . .
C9 C 0.0246(5) 0.0557(9) 0.1043(4) 0.0675(16) Uani 1 1 d . . .
C10 C 0.0862(5) 0.1251(8) 0.0355(5) 0.0710(17) Uani 1 1 d . . .
H10 H 0.0436 0.1739 -0.0266 0.085 Uiso 1 1 calc R . .
C11 C 0.2069(4) 0.1255(9) 0.0543(4) 0.0679(16) Uani 1 1 d . . .
H11 H 0.2445 0.1701 0.0041 0.081 Uiso 1 1 calc R . .
C12 C -0.1625(5) 0.0941(14) -0.0030(4) 0.112(3) Uani 1 1 d . . .
H12A H -0.1504 0.2171 -0.0138 0.168 Uiso 1 1 calc R . .
H12B H -0.2446 0.0736 -0.0031 0.168 Uiso 1 1 calc R . .
H12C H -0.1411 0.0272 -0.0581 0.168 Uiso 1 1 calc R . .
C13 C 0.6215(3) 0.3260(5) 0.2447(2) 0.0653(15) Uani 1 1 d G . .
C14 C 0.7281(3) 0.2658(5) 0.23818(19) 0.092(2) Uani 1 1 d G . .
H14 H 0.7367 0.2207 0.1744 0.110 Uiso 1 1 calc R . .
C15 C 0.8306(3) 0.2665(6) 0.3235(2) 0.106(2) Uani 1 1 d G . .
H15 H 0.9032 0.2187 0.3182 0.128 Uiso 1 1 calc R . .
C16 C 0.8130(3) 0.3431(6) 0.4137(2) 0.125(3) Uani 1 1 d GD . .
C17 C 0.7039(4) 0.4015(5) 0.4255(2) 0.125(3) Uani 1 1 d G . .
H17 H 0.6930 0.4389 0.4902 0.150 Uiso 1 1 calc R . .
C18 C 0.6096(3) 0.4031(5) 0.3370(2) 0.113(3) Uani 1 1 d G . .
H18 H 0.5382 0.4567 0.3407 0.136 Uiso 1 1 calc R . .
C19 C 0.9197(3) 0.2986(8) 0.5025(3) 0.158(4) Uani 1 1 d GD . .
H19A H 0.9561 0.1918 0.4861 0.237 Uiso 1 1 calc R . .
H19B H 0.8933 0.2834 0.5663 0.237 Uiso 1 1 calc R . .
H19C H 0.9764 0.3929 0.5107 0.237 Uiso 1 1 calc R . .
C20 C 0.6817(4) -0.1098(7) 0.5690(3) 0.110(3) Uani 1 1 d GD . .
H20A H 0.6273 -0.1981 0.5843 0.132 Uiso 1 1 calc R . .
H20B H 0.6485 0.0061 0.5749 0.132 Uiso 1 1 calc R . .
C21 C 0.8003(5) -0.1275(8) 0.6396(3) 0.158(4) Uani 1 1 d GD . .
H21 H 0.8343 -0.2391 0.6471 0.189 Uiso 1 1 calc R . .
C22 C 0.8638(4) 0.0063(9) 0.6946(2) 0.178(5) Uani 1 1 d GD . .
H22A H 0.8329 0.1198 0.6892 0.213 Uiso 1 1 calc R . .
H22B H 0.9381 -0.0159 0.7375 0.213 Uiso 1 1 calc R . .

loop_
_atom_site_aniso_label
_atom_site_aniso_U_11
_atom_site_aniso_U_22
_atom_site_aniso_U_33
_atom_site_aniso_U_23
_atom_site_aniso_U_13
_atom_site_aniso_U_12
S1 0.0763(11) 0.0621(11) 0.1202(12) 0.0269(10) -0.0095(9) -0.0178(11)
O1 0.070(2) 0.085(3) 0.096(3) -0.019(2) 0.015(2) -0.001(2)
O2 0.088(3) 0.146(5) 0.094(3) 0.024(3) 0.044(2) 0.018(3)
O3 0.082(3) 0.169(5) 0.069(2) 0.014(3) 0.019(2) 0.019(4)
O4 0.072(3) 0.059(3) 0.233(6) -0.001(4) -0.009(3) 0.005(3)
O5 0.042(2) 0.088(3) 0.120(3) -0.010(3) 0.011(2) 0.003(2)
N1 0.057(3) 0.089(4) 0.067(3) 0.022(3) 0.009(2) 0.005(3)
N2 0.043(3) 0.083(4) 0.082(3) 0.021(3) 0.018(2) 0.003(2)
N3 0.074(4) 0.247(9) 0.087(4) -0.013(5) 0.024(3) 0.011(5)
C1 0.071(4) 0.105(5) 0.059(3) 0.004(4) 0.021(3) 0.021(4)
C2 0.071(4) 0.080(5) 0.072(3) 0.006(3) 0.014(3) -0.017(4)
C3 0.059(3) 0.101(5) 0.054(3) -0.004(3) 0.015(3) 0.003(3)
C4 0.070(3) 0.055(4) 0.069(3) 0.008(3) 0.025(2) 0.029(3)
C5 0.040(3) 0.031(3) 0.085(3) 0.001(3) 0.006(2) -0.011(2)
C6 0.053(3) 0.049(3) 0.073(3) 0.013(3) 0.021(3) 0.002(3)
C7 0.071(4) 0.076(5) 0.074(4) -0.006(3) 0.024(3) 0.008(3)
C8 0.051(3) 0.117(6) 0.064(3) 0.031(3) 0.015(3) 0.005(3)
C9 0.069(4) 0.087(5) 0.051(3) -0.010(3) 0.024(3) -0.021(3)
C10 0.058(4) 0.065(4) 0.091(4) 0.035(3) 0.017(3) 0.005(3)
C11 0.041(3) 0.096(5) 0.063(3) 0.007(3) 0.005(3) 0.020(3)
C12 0.054(4) 0.207(10) 0.066(4) -0.005(5) -0.005(3) -0.011(5)
C13 0.080(4) 0.057(4) 0.060(3) -0.018(3) 0.016(3) -0.021(3)
C14 0.068(4) 0.118(6) 0.096(4) -0.034(4) 0.033(4) -0.028(4)
C15 0.077(4) 0.128(7) 0.110(5) 0.029(5) 0.014(4) -0.024(4)
C16 0.143(7) 0.172(9) 0.046(3) 0.025(5) -0.008(4) -0.050(7)
C17 0.151(7) 0.149(9) 0.071(4) -0.001(5) 0.017(5) 0.009(7)
C18 0.120(5) 0.120(8) 0.093(5) -0.059(5) 0.012(4) 0.018(5)
C19 0.139(7) 0.197(13) 0.122(7) -0.002(7) -0.002(6) -0.005(7)
C20 0.155(6) 0.144(7) 0.033(3) 0.037(4) 0.024(3) 0.041(6)
C21 0.183(10) 0.150(9) 0.157(8) 0.053(8) 0.073(7) 0.020(9)
C22 0.161(10) 0.179(13) 0.192(11) 0.012(9) 0.037(8) -0.027(9)

loop_
_atom_type_symbol
_atom_type_description
_atom_type_scat_dispersion_real
_atom_type_scat_dispersion_imag
_atom_type_scat_source
C C 0.0033 0.0016 'International Tables Vol C Tables 4.2.6.8 and 6.1.1.4'
H H 0.0000 0.0000 'International Tables Vol C Tables 4.2.6.8 and 6.1.1.4'
N N 0.0061 0.0033 'International Tables Vol C Tables 4.2.6.8 and 6.1.1.4'
O O 0.0106 0.0060 'International Tables Vol C Tables 4.2.6.8 and 6.1.1.4'
S S 0.1246 0.1234 'International Tables Vol C Tables 4.2.6.8 and 6.1.1.4'

loop_
_geom_angle_atom_site_label_1
_geom_angle_atom_site_label_2
_geom_angle_atom_site_label_3
_geom_angle
_geom_angle_site_symmetry_1
_geom_angle_site_symmetry_3
_geom_angle_publ_flag
O4 S1 N1 113.8(3) . . ?
O4 S1 C13 105.0(3) . . ?
N1 S1 C13 97.3(2) . . ?
C1 O3 C20 115.9(4) . . ?
C9 O5 C12 115.4(4) . . ?
C5 N1 S1 119.7(4) . . ?
C5 N1 HN1 96.9(4) . . ?
S1 N1 HN1 120.0(4) . . ?
N3 N2 C2 176.3(6) . . ?
O2 C1 O3 127.3(5) . . ?
O2 C1 C2 123.3(5) . . ?
O3 C1 C2 109.4(5) . . ?
N2 C2 C3 115.7(5) . . ?
N2 C2 C1 115.5(5) . . ?
C3 C2 C1 128.0(5) . . ?
O1 C3 C2 116.0(5) . . ?
O1 C3 C4 119.2(4) . . ?
C2 C3 C4 123.8(5) . . ?
C5 C4 C3 109.4(5) . . ?
C5 C4 H4A 109.8 . . ?
C3 C4 H4A 109.8 . . ?
C5 C4 H4B 109.8 . . ?
C3 C4 H4B 109.8 . . ?
H4A C4 H4B 108.2 . . ?
N1 C5 C4 111.8(5) . . ?
N1 C5 C6 117.7(4) . . ?
C4 C5 C6 109.1(4) . . ?
N1 C5 H5 105.8 . . ?
C4 C5 H5 105.8 . . ?
C6 C5 H5 105.8 . . ?
C7 C6 C11 118.9(5) . . ?
C7 C6 C5 118.8(5) . . ?
C11 C6 C5 121.5(5) . . ?
C6 C7 C8 122.1(5) . . ?
C6 C7 H7 118.9 . . ?
C8 C7 H7 118.9 . . ?
C7 C8 C9 119.5(5) . . ?
C7 C8 H8 120.3 . . ?
C9 C8 H8 120.3 . . ?
O5 C9 C10 129.8(5) . . ?
O5 C9 C8 114.4(5) . . ?
C10 C9 C8 115.7(5) . . ?
C11 C10 C9 122.8(5) . . ?
C11 C10 H10 118.6 . . ?
C9 C10 H10 118.6 . . ?
C10 C11 C6 120.7(5) . . ?
C10 C11 H11 119.6 . . ?
C6 C11 H11 119.6 . . ?
O5 C12 H12A 109.5 . . ?
O5 C12 H12B 109.5 . . ?
H12A C12 H12B 109.5 . . ?
O5 C12 H12C 109.5 . . ?
H12A C12 H12C 109.5 . . ?
H12B C12 H12C 109.5 . . ?
C14 C13 C18 118.4 . . ?
C14 C13 S1 123.42(19) . . ?
C18 C13 S1 116.3(2) . . ?
C13 C14 C15 124.1 . . ?
C13 C14 H14 118.0 . . ?
C15 C14 H14 118.0 . . ?
C16 C15 C14 114.8 . . ?
C16 C15 H15 122.6 . . ?
C14 C15 H15 122.6 . . ?
C15 C16 C17 123.3 . . ?
C15 C16 C19 108.3 . . ?
C17 C16 C19 125.8 . . ?
C16 C17 C18 118.0 . . ?
C16 C17 H17 121.0 . . ?
C18 C17 H17 121.0 . . ?
C13 C18 C17 120.8 . . ?
C13 C18 H18 119.6 . . ?
C17 C18 H18 119.6 . . ?
C16 C19 H19A 109.5 . . ?
C16 C19 H19B 109.5 . . ?
H19A C19 H19B 109.5 . . ?
C16 C19 H19C 109.5 . . ?
H19A C19 H19C 109.5 . . ?
H19B C19 H19C 109.5 . . ?
O3 C20 C21 103.6(3) . . ?
O3 C20 H20A 111.0 . . ?
C21 C20 H20A 111.0 . . ?
O3 C20 H20B 111.0 . . ?
C21 C20 H20B 111.0 . . ?
H20A C20 H20B 109.0 . . ?
C22 C21 C20 125.3 . . ?
C22 C21 H21 117.4 . . ?
C20 C21 H21 117.4 . . ?
C21 C22 H22A 120.0 . . ?
C21 C22 H22B 120.0 . . ?
H22A C22 H22B 120.0 . . ?

loop_
_geom_bond_atom_site_label_1
_geom_bond_atom_site_label_2
_geom_bond_distance
_geom_bond_site_symmetry_2
_geom_bond_publ_flag
S1 O4 1.431(6) . ?
S1 N1 1.696(6) . ?
S1 C13 1.785(3) . ?
O1 C3 1.250(6) . ?
O2 C1 1.210(6) . ?
O3 C1 1.311(6) . ?
O3 C20 1.431(5) . ?
O5 C9 1.303(6) . ?
O5 C12 1.437(7) . ?
N1 C5 1.444(6) . ?
N1 HN1 0.913(4) . ?
N2 N3 1.091(6) . ?
N2 C2 1.271(7) . ?
C1 C2 1.504(8) . ?
C2 C3 1.407(7) . ?
C3 C4 1.508(7) . ?
C4 C5 1.511(7) . ?
C4 H4A 0.9700 . ?
C4 H4B 0.9700 . ?
C5 C6 1.569(7) . ?
C5 H5 0.9800 . ?
C6 C7 1.329(7) . ?
C6 C11 1.376(7) . ?
C7 C8 1.394(7) . ?
C7 H7 0.9300 . ?
C8 C9 1.430(7) . ?
C8 H8 0.9300 . ?
C9 C10 1.374(7) . ?
C10 C11 1.359(7) . ?
C10 H10 0.9300 . ?
C11 H11 0.9300 . ?
C12 H12A 0.9600 . ?
C12 H12B 0.9600 . ?
C12 H12C 0.9600 . ?
C13 C14 1.3330 . ?
C13 C18 1.3806 . ?
C14 C15 1.4356 . ?
C14 H14 0.9300 . ?
C15 C16 1.3740 . ?
C15 H15 0.9300 . ?
C16 C17 1.3758 . ?
C16 C19 1.5325 . ?
C17 C18 1.4034 . ?
C17 H17 0.9300 . ?
C18 H18 0.9300 . ?
C19 H19A 0.9600 . ?
C19 H19B 0.9600 . ?
C19 H19C 0.9600 . ?
C20 C21 1.4778 . ?
C20 H20A 0.9700 . ?
C20 H20B 0.9700 . ?
C21 C22 1.3617 . ?
C21 H21 0.9300 . ?
C22 H22A 0.9300 . ?
C22 H22B 0.9300 . ?

loop_
_geom_hbond_atom_site_label_D
_geom_hbond_atom_site_label_H
_geom_hbond_atom_site_label_A
_geom_hbond_distance_DH
_geom_hbond_distance_HA
_geom_hbond_distance_DA
_geom_hbond_angle_DHA
_geom_hbond_site_symmetry_A
N1 HN1 O1 0.913(4) 2.324(4) 3.011(6) 131.9(4) 2_655

loop_
_geom_torsion_atom_site_label_1
_geom_torsion_atom_site_label_2
_geom_torsion_atom_site_label_3
_geom_torsion_atom_site_label_4
_geom_torsion
_geom_torsion_site_symmetry_1
_geom_torsion_site_symmetry_2
_geom_torsion_site_symmetry_3
_geom_torsion_site_symmetry_4
_geom_torsion_publ_flag
O4 S1 N1 C5 -36.3(5) . . . . ?
C13 S1 N1 C5 73.6(4) . . . . ?
C20 O3 C1 O2 -3.6(12) . . . . ?
C20 O3 C1 C2 178.5(5) . . . . ?
N3 N2 C2 C3 -10(12) . . . . ?
N3 N2 C2 C1 161(11) . . . . ?
O2 C1 C2 N2 -169.2(8) . . . . ?
O3 C1 C2 N2 8.7(9) . . . . ?
O2 C1 C2 C3 0.3(12) . . . . ?
O3 C1 C2 C3 178.2(7) . . . . ?
N2 C2 C3 O1 3.3(9) . . . . ?
C1 C2 C3 O1 -166.1(6) . . . . ?
N2 C2 C3 C4 172.2(6) . . . . ?
C1 C2 C3 C4 2.8(11) . . . . ?
O1 C3 C4 C5 -114.4(6) . . . . ?
C2 C3 C4 C5 77.0(7) . . . . ?
S1 N1 C5 C4 -152.2(4) . . . . ?
S1 N1 C5 C6 80.3(5) . . . . ?
C3 C4 C5 N1 51.7(5) . . . . ?
C3 C4 C5 C6 -176.3(4) . . . . ?
N1 C5 C6 C7 -168.4(5) . . . . ?
C4 C5 C6 C7 62.9(7) . . . . ?
N1 C5 C6 C11 21.4(8) . . . . ?
C4 C5 C6 C11 -107.3(6) . . . . ?
C11 C6 C7 C8 -1.2(9) . . . . ?
C5 C6 C7 C8 -171.7(5) . . . . ?
C6 C7 C8 C9 -2.3(10) . . . . ?
C12 O5 C9 C10 4.5(10) . . . . ?
C12 O5 C9 C8 -171.9(6) . . . . ?
C7 C8 C9 O5 -179.7(6) . . . . ?
C7 C8 C9 C10 3.3(9) . . . . ?
O5 C9 C10 C11 -177.5(6) . . . . ?
C8 C9 C10 C11 -1.1(9) . . . . ?
C9 C10 C11 C6 -2.4(10) . . . . ?
C7 C6 C11 C10 3.6(9) . . . . ?
C5 C6 C11 C10 173.8(5) . . . . ?
O4 S1 C13 C14 -172.1(3) . . . . ?
N1 S1 C13 C14 70.9(2) . . . . ?
O4 S1 C13 C18 -7.9(3) . . . . ?
N1 S1 C13 C18 -125.0(2) . . . . ?
C18 C13 C14 C15 3.9 . . . . ?
S1 C13 C14 C15 167.7(2) . . . . ?
C13 C14 C15 C16 -3.2 . . . . ?
C14 C15 C16 C17 5.4 . . . . ?
C14 C15 C16 C19 168.0 . . . . ?
C15 C16 C17 C18 -8.3 . . . . ?
C19 C16 C17 C18 -167.8 . . . . ?
C14 C13 C18 C17 -6.7 . . . . ?
S1 C13 C18 C17 -171.67(18) . . . . ?
C16 C17 C18 C13 8.8 . . . . ?
C1 O3 C20 C21 177.1(5) . . . . ?
O3 C20 C21 C22 110.1(3) . . . . ?
